data_2016073
loop_
_publ_author_name
'Lu, Li-Ping'
'Lu, Xiao-Ping'
'Zhu, Miao-Li'

_publ_section_title
;Aqua-1\k<i>O</i>-{\m-1,3-bis[2-(2-oxidobenzylideneamino)ethyl]-2-(2-oxidophenyl)imidazolidine-1\k^4^<i>O</i>,<i>N</i>,<i>N</i>',<i>O</i>';2\k^4^<i>O</i>',<i>N</i>'',<i>N</i>''',<i>O</i>''}(\m-2-formylphenolato-1:2\k^3^<i>O</i>^1^:<i>O</i>^1^,<i>O</i>^2^)dinickel(II)
 trihydrate: a one-dimensional chain linked by O---H&#x00B7;&#x00B7;&#x00B7;O
 hydrogen bonds and C---H&#x00B7;&#x00B7;&#x00B7;\p interactions
;
_journal_coeditor_code AV3086
_journal_issue 8
_journal_name_full 'Acta Crystallographica Section C'
_journal_page_first m374
_journal_page_last m376
_journal_paper_doi 10.1107/S0108270107023256
_journal_volume 63
_journal_year 2007
_chemical_formula_iupac '[Ni2 (C7 H5 O2) (C25 H29 N4 O2) (H2 O1)] , 2.38H2 O'
_chemical_formula_moiety 'C34 H34 N4 Ni2 O6, 2.38(H2 O)'
_chemical_formula_sum 'C34 H36 N4 Ni2 O8.38'
_chemical_formula_weight 752.13
_chemical_name_systematic
;
Aqua-1\kO-{\m-1,3-bis[2-(2-oxidobenzylideneamino)ethyl]-2-(2-
oxidophenyl)imidazolidine-1\k^4^O,N,N',O';2\k^4^O',N'',N''',O''}-
(\m-2-oxidobenzaldehyde-1:2\k^3^O^2^:O^2^,O^1^)dinickel(II) 2.38-hydrate
;
_space_group_IT_number 14
_symmetry_cell_setting monoclinic
_symmetry_space_group_name_Hall '-P 2ybc'
_symmetry_space_group_name_H-M 'P 1 21/c 1'
_atom_sites_solution_hydrogens geom
_atom_sites_solution_primary direct
_atom_sites_solution_secondary difmap
_audit_creation_method SHELXL97
_cell_angle_alpha 90.00
_cell_angle_beta 101.4660(10)
_cell_angle_gamma 90.00
_cell_formula_units_Z 4
_cell_length_a 11.4361(8)
_cell_length_b 21.5977(16)
_cell_length_c 14.7334(11)
_cell_measurement_reflns_used 3301
_cell_measurement_temperature 298(2)
_cell_measurement_theta_max 23.44
_cell_measurement_theta_min 2.27
_cell_volume 3566.4(5)
_computing_cell_refinement 'SAINT (Bruker, 2000)'
_computing_data_collection 'SMART (Bruker, 2000)'
_computing_data_reduction SAINT
_computing_molecular_graphics 'SHELXTL/PC (Sheldrick, 1999)'
_computing_publication_material SHELXTL/PC
_computing_structure_refinement 'SHELXL97 (Sheldrick, 1997)'
_computing_structure_solution 'SHELXS97 (Sheldrick, 1997)'
_diffrn_ambient_temperature 298(2)
_diffrn_measured_fraction_theta_full 0.981
_diffrn_measured_fraction_theta_max 0.981
_diffrn_measurement_device_type 'Bruker SMART 1K CCD area detector'
_diffrn_measurement_method \w
_diffrn_radiation_monochromator graphite
_diffrn_radiation_source 'fine-focus sealed tube'
_diffrn_radiation_type MoK\a
_diffrn_radiation_wavelength 0.71073
_diffrn_reflns_av_R_equivalents 0.0415
_diffrn_reflns_av_sigmaI/netI 0.0608
_diffrn_reflns_limit_h_max 13
_diffrn_reflns_limit_h_min -13
_diffrn_reflns_limit_k_max 25
_diffrn_reflns_limit_k_min -18
_diffrn_reflns_limit_l_max 16
_diffrn_reflns_limit_l_min -17
_diffrn_reflns_number 14776
_diffrn_reflns_theta_full 25.00
_diffrn_reflns_theta_max 25.00
_diffrn_reflns_theta_min 1.89
_diffrn_standards_number 0
_exptl_absorpt_coefficient_mu 1.113
_exptl_absorpt_correction_T_max 0.9781
_exptl_absorpt_correction_T_min 0.7457
_exptl_absorpt_correction_type multi-scan
_exptl_absorpt_process_details '(SADABS; Sheldrick, 2000)'
_exptl_crystal_colour 'deep green'
_exptl_crystal_density_diffrn 1.401
_exptl_crystal_density_method 'not measured'
_exptl_crystal_description block
_exptl_crystal_F_000 1564.2
_exptl_crystal_size_max 0.28
_exptl_crystal_size_mid 0.13
_exptl_crystal_size_min 0.02
_refine_diff_density_max 0.952
_refine_diff_density_min -0.385
_refine_ls_extinction_method none
_refine_ls_goodness_of_fit_ref 1.069
_refine_ls_hydrogen_treatment constr
_refine_ls_matrix_type full
_refine_ls_number_parameters 451
_refine_ls_number_reflns 6165
_refine_ls_number_restraints 0
_refine_ls_restrained_S_all 1.069
_refine_ls_R_factor_all 0.0816
_refine_ls_R_factor_gt 0.0586
_refine_ls_shift/su_max 0.001
_refine_ls_shift/su_mean 0.000
_refine_ls_structure_factor_coef Fsqd
_refine_ls_weighting_details 'calc w=1/[\s^2^(Fo^2^)+(0.0971P)^2^] where P=(Fo^2^+2Fc^2^)/3'
_refine_ls_weighting_scheme calc
_refine_ls_wR_factor_gt 0.1455
_refine_ls_wR_factor_ref 0.1682
_reflns_number_gt 4665
_reflns_number_total 6165
_reflns_threshold_expression I>2\s(I)
_cod_data_source_file av3086.cif
_cod_data_source_block I
_cod_depositor_comments
;
 Marking attached hydrogen atoms.

 Antanas Vaitkus,
 2018-02-05

The following automatic conversions were performed:
'_symmetry_cell_setting' value 'Monoclinic' changed to 'monoclinic'
according to '/home/saulius/struct/CIF-dictionaries/cif_core.dic'
dictionary named 'cif_core.dic' version 2.4.1 from
2010-06-29.

'_geom_hbond_publ_flag' value 'Y' changed to 'y' according to
'/home/saulius/struct/CIF-dictionaries/cif_core.dic' dictionary named
'cif_core.dic' version 2.4.1 from 2010-06-29 (3 times).

Automatic conversion script
Id: cif_fix_enum 1527 2010-12-29 10:47:43Z saulius 

The following automatic conversions were performed:

'_symmetry_cell_setting' value 'Monoclinic' changed to 'monoclinic'
according to /home/saulius/struct/CIF-dictionaries/cif_core.dic
dictionary named 'cif_core.dic' version 2.4.1 from
2010-06-29.

'_geom_hbond_publ_flag' value 'Y' changed to 'y'
according to /home/saulius/struct/CIF-dictionaries/cif_core.dic
dictionary named 'cif_core.dic' version 2.4.1 from 2010-06-29 (3
times).

Automatic conversion script
Id: cif_fix_values 1715 2011-07-08 13:25:40Z adriana 
;
_cod_original_sg_symbol_Hall ' -P 2ybc'
_cod_original_sg_symbol_H-M 'P 21/c'
_cod_database_code 2016073

loop_
_symmetry_equiv_pos_as_xyz
'x, y, z'
'-x, y+1/2, -z+1/2'
'-x, -y, -z'
'x, -y-1/2, z-1/2'

loop_
_atom_site_type_symbol
_atom_site_label
_atom_site_fract_x
_atom_site_fract_y
_atom_site_fract_z
_atom_site_U_iso_or_equiv
_atom_site_adp_type
_atom_site_calc_flag
_atom_site_refinement_flags
_atom_site_occupancy
_atom_site_disorder_assembly
_atom_site_disorder_group
_atom_site_attached_hydrogens
Ni Ni1 0.24763(5) 0.23788(3) 0.51507(4) 0.03057(19) Uani d . 1 . . 0
Ni Ni2 0.15468(5) 0.36943(3) 0.46145(4) 0.0327(2) Uani d . 1 . . 0
N N1 0.0014(3) 0.41128(19) 0.4052(3) 0.0423(10) Uani d . 1 . . 0
N N2 0.0625(3) 0.35037(17) 0.5748(3) 0.0335(9) Uani d . 1 . . 0
N N3 0.1326(3) 0.25225(17) 0.6140(2) 0.0306(8) Uani d . 1 . . 0
N N4 0.1787(3) 0.15197(18) 0.5092(3) 0.0350(9) Uani d . 1 . . 0
O O1 0.2271(3) 0.39598(16) 0.3542(2) 0.0438(8) Uani d . 1 . . 0
O O2 0.1174(3) 0.27985(14) 0.4141(2) 0.0321(7) Uani d . 1 . . 0
O O3 0.3505(3) 0.21612(15) 0.4255(2) 0.0396(8) Uani d . 1 . . 0
O O4 0.3085(2) 0.32901(14) 0.5249(2) 0.0342(7) Uani d . 1 . . 0
O O5 0.2176(3) 0.45240(15) 0.5299(2) 0.0439(8) Uani d . 1 . . 0
O O6 0.3859(3) 0.20704(18) 0.6287(2) 0.0508(9) Uani d . 1 . . 0
H H6A 0.4441 0.1835 0.6239 0.076 Uiso d R 1 . . 0
H H6B 0.3739 0.2043 0.6837 0.076 Uiso d R 1 . . 0
C C1 0.1873(5) 0.4390(2) 0.2924(3) 0.0428(12) Uani d . 1 . . 0
C C2 0.2626(5) 0.4608(3) 0.2341(4) 0.0526(14) Uani d . 1 . . 0
H H2 0.3388 0.4443 0.2396 0.063 Uiso calc R 1 . . 0
C C3 0.2247(7) 0.5062(3) 0.1691(4) 0.0701(19) Uani d . 1 . . 0
H H3 0.2769 0.5209 0.1331 0.084 Uiso calc R 1 . . 0
C C4 0.1116(7) 0.5300(3) 0.1566(4) 0.073(2) Uani d . 1 . . 0
H H4 0.0867 0.5596 0.1110 0.087 Uiso calc R 1 . . 0
C C5 0.0352(7) 0.5100(3) 0.2117(4) 0.0661(18) Uani d . 1 . . 0
H H5 -0.0411 0.5266 0.2035 0.079 Uiso calc R 1 . . 0
C C6 0.0709(5) 0.4645(2) 0.2805(4) 0.0485(13) Uani d . 1 . . 0
C C7 -0.0153(5) 0.4485(2) 0.3367(4) 0.0472(13) Uani d . 1 . . 0
H H7 -0.0899 0.4673 0.3214 0.057 Uiso calc R 1 . . 0
C C8 -0.0935(4) 0.4029(2) 0.4580(4) 0.0492(14) Uani d . 1 . . 0
H H8A -0.1393 0.3661 0.4370 0.059 Uiso calc R 1 . . 0
H H8B -0.1469 0.4382 0.4489 0.059 Uiso calc R 1 . . 0
C C9 -0.0359(4) 0.3967(2) 0.5607(4) 0.0459(13) Uani d . 1 . . 0
H H9A -0.0046 0.4366 0.5843 0.055 Uiso calc R 1 . . 0
H H9B -0.0959 0.3842 0.5952 0.055 Uiso calc R 1 . . 0
C C10 0.1371(4) 0.3564(2) 0.6693(3) 0.0436(12) Uani d . 1 . . 0
H H10A 0.0885 0.3682 0.7134 0.052 Uiso calc R 1 . . 0
H H10B 0.1987 0.3874 0.6701 0.052 Uiso calc R 1 . . 0
C C11 0.1922(4) 0.2930(2) 0.6927(3) 0.0387(12) Uani d . 1 . . 0
H H11A 0.2778 0.2942 0.6964 0.046 Uiso calc R 1 . . 0
H H11B 0.1763 0.2782 0.7512 0.046 Uiso calc R 1 . . 0
C C12 0.0198(4) 0.2858(2) 0.5768(3) 0.0316(10) Uani d . 1 . . 0
H H12 -0.0321 0.2830 0.6222 0.038 Uiso calc R 1 . . 0
C C13 -0.0465(4) 0.2607(2) 0.4863(3) 0.0331(10) Uani d . 1 . . 0
C C14 0.0084(4) 0.2581(2) 0.4097(3) 0.0321(10) Uani d . 1 . . 0
C C15 -0.0565(5) 0.2300(3) 0.3301(4) 0.0557(15) Uani d . 1 . . 0
H H15 -0.0237 0.2280 0.2772 0.067 Uiso calc R 1 . . 0
C C16 -0.1679(5) 0.2052(3) 0.3280(4) 0.072(2) Uani d . 1 . . 0
H H16 -0.2077 0.1861 0.2741 0.087 Uiso calc R 1 . . 0
C C17 -0.2211(5) 0.2078(3) 0.4020(4) 0.0619(16) Uani d . 1 . . 0
H H17 -0.2965 0.1909 0.3992 0.074 Uiso calc R 1 . . 0
C C18 -0.1606(4) 0.2364(2) 0.4825(4) 0.0456(13) Uani d . 1 . . 0
H H18 -0.1962 0.2393 0.5338 0.055 Uiso calc R 1 . . 0
C C19 0.1102(4) 0.1879(2) 0.6452(3) 0.0391(11) Uani d . 1 . . 0
H H19A 0.1784 0.1744 0.6912 0.047 Uiso calc R 1 . . 0
H H19B 0.0412 0.1884 0.6743 0.047 Uiso calc R 1 . . 0
C C20 0.0891(4) 0.1427(2) 0.5667(3) 0.0397(11) Uani d . 1 . . 0
H H20A 0.0943 0.1008 0.5907 0.048 Uiso calc R 1 . . 0
H H20B 0.0099 0.1487 0.5295 0.048 Uiso calc R 1 . . 0
C C21 0.2157(5) 0.1062(2) 0.4688(4) 0.0466(13) Uani d . 1 . . 0
H H21 0.1814 0.0680 0.4763 0.056 Uiso calc R 1 . . 0
C C22 0.3061(5) 0.1072(2) 0.4117(4) 0.0459(13) Uani d . 1 . . 0
C C23 0.3330(6) 0.0507(3) 0.3748(5) 0.0718(19) Uani d . 1 . . 0
H H23 0.2924 0.0152 0.3866 0.086 Uiso calc R 1 . . 0
C C24 0.4188(7) 0.0466(3) 0.3208(6) 0.086(2) Uani d . 1 . . 0
H H24 0.4356 0.0085 0.2968 0.104 Uiso calc R 1 . . 0
C C25 0.4784(6) 0.0980(3) 0.3031(4) 0.0666(17) Uani d . 1 . . 0
H H25 0.5367 0.0951 0.2673 0.080 Uiso calc R 1 . . 0
C C26 0.4530(5) 0.1540(3) 0.3375(4) 0.0479(13) Uani d . 1 . . 0
H H26 0.4935 0.1888 0.3230 0.057 Uiso calc R 1 . . 0
C C27 0.3675(4) 0.1615(2) 0.3947(3) 0.0378(11) Uani d . 1 . . 0
C C28 0.3232(4) 0.4629(2) 0.5569(3) 0.0386(11) Uani d . 1 . . 0
H H28 0.3418 0.5034 0.5757 0.046 Uiso calc R 1 . . 0
C C29 0.4236(4) 0.4217(2) 0.5639(3) 0.0360(11) Uani d . 1 . . 0
C C30 0.4114(4) 0.3567(2) 0.5462(3) 0.0321(10) Uani d . 1 . . 0
C C31 0.5179(4) 0.3228(2) 0.5556(4) 0.0431(12) Uani d . 1 . . 0
H H31 0.5143 0.2805 0.5434 0.052 Uiso calc R 1 . . 0
C C32 0.6271(4) 0.3505(3) 0.5823(4) 0.0505(14) Uani d . 1 . . 0
H H32 0.6957 0.3265 0.5885 0.061 Uiso calc R 1 . . 0
C C33 0.6380(4) 0.4137(3) 0.6004(4) 0.0488(13) Uani d . 1 . . 0
H H33 0.7127 0.4319 0.6184 0.059 Uiso calc R 1 . . 0
C C34 0.5375(4) 0.4481(2) 0.5912(4) 0.0437(12) Uani d . 1 . . 0
H H34 0.5440 0.4904 0.6032 0.052 Uiso calc R 1 . . 0
O O7 0.3875(3) 0.31397(17) 0.3162(2) 0.0474(9) Uani d . 1 . . 0
H H7A 0.3804 0.2830 0.3504 0.071 Uiso d R 1 . . 0
H H7B 0.3457 0.3434 0.3309 0.071 Uiso d R 1 . . 0
O O8A 0.591(3) 0.381(2) 0.3451(13) 0.126(10) Uani d P 0.59(8) A 1 2
O O8B 0.626(2) 0.343(3) 0.329(3) 0.108(16) Uani d P 0.41(8) A 2 2
O O9A 0.639(2) 0.1241(14) 0.586(2) 0.051(7) Uiso d P 0.13 . . 2
O O9B 0.6316(13) 0.1777(7) 0.6373(11) 0.058(4) Uiso d P 0.25 . . 2

loop_
_atom_site_aniso_label
_atom_site_aniso_U_11
_atom_site_aniso_U_22
_atom_site_aniso_U_33
_atom_site_aniso_U_12
_atom_site_aniso_U_13
_atom_site_aniso_U_23
Ni1 0.0319(3) 0.0305(3) 0.0300(3) 0.0033(2) 0.0080(2) -0.0009(2)
Ni2 0.0296(3) 0.0303(4) 0.0375(4) 0.0049(2) 0.0048(3) -0.0003(3)
N1 0.037(2) 0.033(2) 0.052(3) 0.0074(18) 0.0006(19) -0.003(2)
N2 0.032(2) 0.033(2) 0.035(2) 0.0054(16) 0.0048(17) -0.0074(17)
N3 0.033(2) 0.033(2) 0.024(2) 0.0029(16) 0.0038(16) 0.0003(16)
N4 0.042(2) 0.032(2) 0.031(2) 0.0046(17) 0.0076(17) 0.0023(17)
O1 0.0438(19) 0.045(2) 0.043(2) 0.0068(16) 0.0092(16) 0.0069(16)
O2 0.0320(16) 0.0365(18) 0.0288(17) 0.0043(13) 0.0082(13) -0.0024(13)
O3 0.0436(19) 0.039(2) 0.0383(19) 0.0065(15) 0.0142(16) -0.0034(15)
O4 0.0248(16) 0.0322(17) 0.0442(19) 0.0020(13) 0.0032(14) -0.0015(14)
O5 0.0363(19) 0.036(2) 0.059(2) 0.0046(15) 0.0103(17) -0.0060(16)
O6 0.043(2) 0.067(3) 0.040(2) 0.0168(17) 0.0035(16) 0.0067(18)
C1 0.056(3) 0.031(3) 0.036(3) -0.002(2) -0.004(2) -0.006(2)
C2 0.060(3) 0.051(3) 0.046(3) -0.005(3) 0.007(3) 0.008(3)
C3 0.103(6) 0.051(4) 0.057(4) -0.023(4) 0.018(4) 0.006(3)
C4 0.118(6) 0.042(4) 0.051(4) -0.005(4) 0.002(4) 0.012(3)
C5 0.101(5) 0.043(3) 0.049(4) 0.014(3) 0.001(4) 0.004(3)
C6 0.068(4) 0.032(3) 0.041(3) 0.010(3) -0.001(3) -0.003(2)
C7 0.053(3) 0.035(3) 0.046(3) 0.015(2) -0.009(3) -0.001(2)
C8 0.032(3) 0.039(3) 0.075(4) 0.012(2) 0.008(3) 0.000(3)
C9 0.039(3) 0.044(3) 0.059(4) 0.004(2) 0.020(3) -0.009(3)
C10 0.047(3) 0.048(3) 0.035(3) -0.002(2) 0.007(2) -0.017(2)
C11 0.035(3) 0.050(3) 0.028(3) -0.005(2) 0.002(2) -0.013(2)
C12 0.030(2) 0.035(3) 0.031(3) -0.0018(19) 0.0096(19) -0.003(2)
C13 0.027(2) 0.033(3) 0.037(3) 0.0036(19) 0.002(2) -0.002(2)
C14 0.036(3) 0.026(2) 0.032(3) 0.0061(19) 0.003(2) -0.0006(19)
C15 0.055(3) 0.076(4) 0.033(3) -0.012(3) 0.004(3) -0.013(3)
C16 0.066(4) 0.109(6) 0.037(3) -0.029(4) 0.000(3) -0.018(3)
C17 0.043(3) 0.079(5) 0.062(4) -0.016(3) 0.004(3) -0.006(3)
C18 0.036(3) 0.051(3) 0.051(3) 0.000(2) 0.011(2) -0.002(3)
C19 0.043(3) 0.041(3) 0.035(3) 0.004(2) 0.012(2) 0.007(2)
C20 0.041(3) 0.034(3) 0.045(3) -0.002(2) 0.010(2) 0.002(2)
C21 0.054(3) 0.037(3) 0.048(3) -0.001(2) 0.010(3) 0.002(2)
C22 0.052(3) 0.040(3) 0.047(3) 0.011(2) 0.014(3) -0.007(2)
C23 0.093(5) 0.048(4) 0.084(5) 0.006(3) 0.040(4) -0.013(3)
C24 0.102(5) 0.059(5) 0.112(6) 0.025(4) 0.054(5) -0.023(4)
C25 0.074(4) 0.072(5) 0.060(4) 0.020(4) 0.030(3) -0.012(3)
C26 0.043(3) 0.059(4) 0.041(3) 0.011(3) 0.008(2) -0.001(3)
C27 0.037(3) 0.047(3) 0.027(3) 0.013(2) 0.004(2) -0.004(2)
C28 0.042(3) 0.035(3) 0.040(3) -0.001(2) 0.010(2) 0.001(2)
C29 0.035(3) 0.037(3) 0.036(3) -0.007(2) 0.007(2) -0.003(2)
C30 0.027(2) 0.035(3) 0.032(3) 0.0035(19) 0.0007(19) 0.007(2)
C31 0.032(3) 0.044(3) 0.052(3) -0.003(2) 0.007(2) -0.010(2)
C32 0.036(3) 0.061(4) 0.055(3) 0.009(3) 0.010(2) -0.004(3)
C33 0.032(3) 0.056(4) 0.060(4) -0.012(2) 0.013(2) -0.007(3)
C34 0.042(3) 0.038(3) 0.053(3) -0.006(2) 0.013(2) -0.002(2)
O7 0.052(2) 0.054(2) 0.039(2) 0.0041(17) 0.0151(17) -0.0009(17)
O8A 0.101(13) 0.11(2) 0.164(12) -0.025(15) 0.015(9) 0.020(10)
O8B 0.060(10) 0.12(3) 0.132(18) -0.009(12) -0.009(9) 0.045(18)

loop_
_atom_type_symbol
_atom_type_description
_atom_type_scat_dispersion_real
_atom_type_scat_dispersion_imag
_atom_type_scat_source
C C 0.0033 0.0016 'International Tables Vol C Tables 4.2.6.8 and 6.1.1.4'
H H 0.0000 0.0000 'International Tables Vol C Tables 4.2.6.8 and 6.1.1.4'
N N 0.0061 0.0033 'International Tables Vol C Tables 4.2.6.8 and 6.1.1.4'
O O 0.0106 0.0060 'International Tables Vol C Tables 4.2.6.8 and 6.1.1.4'
Ni Ni 0.3393 1.1124 'International Tables Vol C Tables 4.2.6.8 and 6.1.1.4'

loop_
_geom_angle_atom_site_label_1
_geom_angle_atom_site_label_2
_geom_angle_atom_site_label_3
_geom_angle
_geom_angle_publ_flag
O3 Ni1 N4 91.85(15) y
O3 Ni1 O4 92.06(13) y
N4 Ni1 O4 175.87(14) y
O3 Ni1 O2 93.56(12) y
N4 Ni1 O2 98.74(14) y
O4 Ni1 O2 79.67(12) y
O3 Ni1 O6 90.17(13) y
N4 Ni1 O6 88.22(15) y
O4 Ni1 O6 93.12(13) y
O2 Ni1 O6 171.98(13) y
O3 Ni1 N3 174.56(14) y
N4 Ni1 N3 82.87(15) y
O4 Ni1 N3 93.26(13) y
O2 Ni1 N3 88.54(12) y
O6 Ni1 N3 88.38(13) y
N1 Ni2 O1 90.57(16) y
N1 Ni2 O4 176.90(16) y
O1 Ni2 O4 91.73(13) y
N1 Ni2 O2 100.26(14) y
O1 Ni2 O2 95.23(13) y
O4 Ni2 O2 81.59(12) y
N1 Ni2 O5 90.10(15) y
O1 Ni2 O5 88.80(14) y
O4 Ni2 O5 87.87(12) y
O2 Ni2 O5 168.82(13) y
N1 Ni2 N2 83.39(16) y
O1 Ni2 N2 173.16(13) y
O4 Ni2 N2 94.19(13) y
O2 Ni2 N2 89.03(13) y
O5 Ni2 N2 88.00(14) y
C7 N1 C8 119.2(4) ?
C7 N1 Ni2 126.4(4) ?
C8 N1 Ni2 113.9(3) ?
C12 N2 C10 101.2(3) ?
C12 N2 C9 113.2(4) ?
C10 N2 C9 110.4(4) ?
C12 N2 Ni2 113.8(3) ?
C10 N2 Ni2 115.1(3) ?
C9 N2 Ni2 103.4(3) ?
C12 N3 C19 112.1(3) ?
C12 N3 C11 103.1(3) ?
C19 N3 C11 112.5(3) ?
C12 N3 Ni1 114.8(3) ?
C19 N3 Ni1 103.7(3) ?
C11 N3 Ni1 111.0(3) ?
C21 N4 C20 120.1(4) ?
C21 N4 Ni1 125.0(4) ?
C20 N4 Ni1 114.4(3) ?
C1 O1 Ni2 127.3(3) ?
C14 O2 Ni2 118.5(3) ?
C14 O2 Ni1 114.4(3) ?
Ni2 O2 Ni1 95.51(12) ?
C27 O3 Ni1 126.7(3) ?
C30 O4 Ni2 125.2(3) ?
C30 O4 Ni1 136.4(3) ?
Ni2 O4 Ni1 97.36(12) ?
C28 O5 Ni2 122.5(3) ?
Ni1 O6 H6A 125.6 ?
Ni1 O6 H6B 121.8 ?
H6A O6 H6B 108.4 ?
O1 C1 C2 119.1(5) ?
O1 C1 C6 123.1(5) ?
C2 C1 C6 117.7(5) ?
C3 C2 C1 120.9(6) ?
C3 C2 H2 119.6 ?
C1 C2 H2 119.6 ?
C4 C3 C2 121.3(6) ?
C4 C3 H3 119.3 ?
C2 C3 H3 119.3 ?
C3 C4 C5 119.7(6) ?
C3 C4 H4 120.2 ?
C5 C4 H4 120.2 ?
C4 C5 C6 121.0(6) ?
C4 C5 H5 119.5 ?
C6 C5 H5 119.5 ?
C5 C6 C1 119.3(6) ?
C5 C6 C7 116.3(5) ?
C1 C6 C7 124.4(5) ?
N1 C7 C6 126.2(5) ?
N1 C7 H7 116.9 ?
C6 C7 H7 116.9 ?
N1 C8 C9 108.5(4) ?
N1 C8 H8A 110.0 ?
C9 C8 H8A 110.0 ?
N1 C8 H8B 110.0 ?
C9 C8 H8B 110.0 ?
H8A C8 H8B 108.4 ?
N2 C9 C8 111.2(4) ?
N2 C9 H9A 109.4 ?
C8 C9 H9A 109.4 ?
N2 C9 H9B 109.4 ?
C8 C9 H9B 109.4 ?
H9A C9 H9B 108.0 ?
N2 C10 C11 105.6(4) ?
N2 C10 H10A 110.6 ?
C11 C10 H10A 110.6 ?
N2 C10 H10B 110.6 ?
C11 C10 H10B 110.6 ?
H10A C10 H10B 108.8 ?
N3 C11 C10 104.4(4) ?
N3 C11 H11A 110.9 ?
C10 C11 H11A 110.9 ?
N3 C11 H11B 110.9 ?
C10 C11 H11B 110.9 ?
H11A C11 H11B 108.9 ?
N2 C12 N3 101.6(3) ?
N2 C12 C13 115.7(4) ?
N3 C12 C13 113.6(4) ?
N2 C12 H12 108.5 ?
N3 C12 H12 108.5 ?
C13 C12 H12 108.5 ?
C18 C13 C14 121.3(4) ?
C18 C13 C12 118.4(4) ?
C14 C13 C12 120.2(4) ?
O2 C14 C15 122.3(4) ?
O2 C14 C13 121.1(4) ?
C15 C14 C13 116.5(4) ?
C16 C15 C14 121.5(5) ?
C16 C15 H15 119.2 ?
C14 C15 H15 119.2 ?
C17 C16 C15 122.0(5) ?
C17 C16 H16 119.0 ?
C15 C16 H16 119.0 ?
C16 C17 C18 118.6(5) ?
C16 C17 H17 120.7 ?
C18 C17 H17 120.7 ?
C17 C18 C13 120.2(5) ?
C17 C18 H18 119.9 ?
C13 C18 H18 119.9 ?
C20 C19 N3 112.1(4) ?
C20 C19 H19A 109.2 ?
N3 C19 H19A 109.2 ?
C20 C19 H19B 109.2 ?
N3 C19 H19B 109.2 ?
H19A C19 H19B 107.9 ?
N4 C20 C19 109.5(4) ?
N4 C20 H20A 109.8 ?
C19 C20 H20A 109.8 ?
N4 C20 H20B 109.8 ?
C19 C20 H20B 109.8 ?
H20A C20 H20B 108.2 ?
N4 C21 C22 126.9(5) ?
N4 C21 H21 116.5 ?
C22 C21 H21 116.5 ?
C23 C22 C27 120.0(5) ?
C23 C22 C21 116.7(5) ?
C27 C22 C21 123.3(5) ?
C24 C23 C22 121.2(6) ?
C24 C23 H23 119.4 ?
C22 C23 H23 119.4 ?
C25 C24 C23 119.9(6) ?
C25 C24 H24 120.0 ?
C23 C24 H24 120.0 ?
C24 C25 C26 120.1(6) ?
C24 C25 H25 119.9 ?
C26 C25 H25 119.9 ?
C25 C26 C27 122.9(6) ?
C25 C26 H26 118.6 ?
C27 C26 H26 118.6 ?
O3 C27 C22 125.4(4) ?
O3 C27 C26 118.7(5) ?
C22 C27 C26 115.9(5) ?
O5 C28 C29 129.4(5) ?
O5 C28 H28 115.3 ?
C29 C28 H28 115.3 ?
C34 C29 C30 120.1(4) ?
C34 C29 C28 116.8(4) ?
C30 C29 C28 123.1(4) ?
O4 C30 C31 120.7(4) ?
O4 C30 C29 123.0(4) ?
C31 C30 C29 116.3(4) ?
C32 C31 C30 121.5(5) ?
C32 C31 H31 119.2 ?
C30 C31 H31 119.2 ?
C31 C32 C33 121.8(5) ?
C31 C32 H32 119.1 ?
C33 C32 H32 119.1 ?
C34 C33 C32 118.5(5) ?
C34 C33 H33 120.7 ?
C32 C33 H33 120.7 ?
C33 C34 C29 121.8(5) ?
C33 C34 H34 119.1 ?
C29 C34 H34 119.1 ?
H7A O7 H7B 108.3 ?

loop_
_geom_bond_atom_site_label_1
_geom_bond_atom_site_label_2
_geom_bond_distance
_geom_bond_publ_flag
Ni1 O3 1.991(3) y
Ni1 N4 2.011(4) y
Ni1 O4 2.083(3) y
Ni1 O2 2.090(3) y
Ni1 O6 2.167(3) y
Ni1 N3 2.171(4) y
Ni1 Ni2 3.0810(10) y
Ni2 N1 2.000(4) y
Ni2 O1 2.008(3) y
Ni2 O4 2.019(3) y
Ni2 O2 2.072(3) y
Ni2 O5 2.111(3) y
Ni2 N2 2.184(4) y
N1 C7 1.275(6) ?
N1 C8 1.466(7) ?
N2 C12 1.480(6) ?
N2 C10 1.487(6) ?
N2 C9 1.489(6) ?
N3 C12 1.486(6) ?
N3 C19 1.502(6) ?
N3 C11 1.506(6) ?
N4 C21 1.269(6) ?
N4 C20 1.466(6) ?
O1 C1 1.317(6) ?
O2 C14 1.321(5) ?
O3 C27 1.293(6) ?
O4 C30 1.302(5) ?
O5 C28 1.215(5) ?
O6 H6A 0.8510 ?
O6 H6B 0.8503 ?
C1 C2 1.413(7) ?
C1 C6 1.419(7) ?
C2 C3 1.379(8) ?
C2 H2 0.9300 ?
C3 C4 1.370(9) ?
C3 H3 0.9300 ?
C4 C5 1.375(9) ?
C4 H4 0.9300 ?
C5 C6 1.412(8) ?
C5 H5 0.9300 ?
C6 C7 1.450(8) ?
C7 H7 0.9300 ?
C8 C9 1.531(7) ?
C8 H8A 0.9700 ?
C8 H8B 0.9700 ?
C9 H9A 0.9700 ?
C9 H9B 0.9700 ?
C10 C11 1.518(7) ?
C10 H10A 0.9700 ?
C10 H10B 0.9700 ?
C11 H11A 0.9700 ?
C11 H11B 0.9700 ?
C12 C13 1.498(6) ?
C12 H12 0.9800 ?
C13 C18 1.397(6) ?
C13 C14 1.398(6) ?
C14 C15 1.396(7) ?
C15 C16 1.377(8) ?
C15 H15 0.9300 ?
C16 C17 1.351(8) ?
C16 H16 0.9300 ?
C17 C18 1.392(8) ?
C17 H17 0.9300 ?
C18 H18 0.9300 ?
C19 C20 1.496(7) ?
C19 H19A 0.9700 ?
C19 H19B 0.9700 ?
C20 H20A 0.9700 ?
C20 H20B 0.9700 ?
C21 C22 1.456(7) ?
C21 H21 0.9300 ?
C22 C23 1.395(7) ?
C22 C27 1.414(7) ?
C23 C24 1.383(9) ?
C23 H23 0.9300 ?
C24 C25 1.355(9) ?
C24 H24 0.9300 ?
C25 C26 1.366(8) ?
C25 H25 0.9300 ?
C26 C27 1.421(7) ?
C26 H26 0.9300 ?
C28 C29 1.440(7) ?
C28 H28 0.9300 ?
C29 C34 1.406(6) ?
C29 C30 1.431(6) ?
C30 C31 1.404(6) ?
C31 C32 1.370(7) ?
C31 H31 0.9300 ?
C32 C33 1.391(8) ?
C32 H32 0.9300 ?
C33 C34 1.353(7) ?
C33 H33 0.9300 ?
C34 H34 0.9300 ?
O7 H7A 0.8511 ?
O7 H7B 0.8498 ?

loop_
_geom_hbond_atom_site_label_D
_geom_hbond_atom_site_label_H
_geom_hbond_atom_site_label_A
_geom_hbond_site_symmetry_A
_geom_hbond_distance_DH
_geom_hbond_distance_HA
_geom_hbond_distance_DA
_geom_hbond_angle_DHA
_geom_hbond_publ_flag
O6 H6A O9B . 0.85 2.12 2.859(15) 145.3 y
O7 H7B O1 . 0.85 1.85 2.688(5) 167.5 y
O7 H7A O3 . 0.85 1.89 2.741(5) 175.0 y
O6 H6B O7 4_566 0.85 1.97 2.795(5) 164.4 y
C20 H20A Cg2 4_566 0.97 2.68 3.582(5) 154 y
C20 H20B Cg1 . 0.97 2.73 3.510(5) 138 y
C25 H25 Cg3 4_565 0.93 2.87 3.552(6) 131 y

loop_
_geom_torsion_atom_site_label_1
_geom_torsion_atom_site_label_2
_geom_torsion_atom_site_label_3
_geom_torsion_atom_site_label_4
_geom_torsion
O1 Ni2 N1 C7 -11.4(4)
O2 Ni2 N1 C7 -106.8(4)
O5 Ni2 N1 C7 77.4(4)
N2 Ni2 N1 C7 165.4(4)
O1 Ni2 N1 C8 176.9(3)
O2 Ni2 N1 C8 81.5(3)
O5 Ni2 N1 C8 -94.3(3)
N2 Ni2 N1 C8 -6.3(3)
N1 Ni2 N2 C12 103.7(3)
O4 Ni2 N2 C12 -78.2(3)
O2 Ni2 N2 C12 3.3(3)
O5 Ni2 N2 C12 -166.0(3)
N1 Ni2 N2 C10 -140.1(3)
O4 Ni2 N2 C10 38.0(3)
O2 Ni2 N2 C10 119.5(3)
O5 Ni2 N2 C10 -49.7(3)
N1 Ni2 N2 C9 -19.5(3)
O4 Ni2 N2 C9 158.5(3)
O2 Ni2 N2 C9 -120.0(3)
O5 Ni2 N2 C9 70.8(3)
N4 Ni1 N3 C12 -101.6(3)
O4 Ni1 N3 C12 76.9(3)
O2 Ni1 N3 C12 -2.6(3)
O6 Ni1 N3 C12 170.0(3)
N4 Ni1 N3 C19 20.9(3)
O4 Ni1 N3 C19 -160.5(3)
O2 Ni1 N3 C19 119.9(3)
O6 Ni1 N3 C19 -67.5(3)
N4 Ni1 N3 C11 142.0(3)
O4 Ni1 N3 C11 -39.5(3)
O2 Ni1 N3 C11 -119.0(3)
O6 Ni1 N3 C11 53.6(3)
O3 Ni1 N4 C21 8.4(4)
O2 Ni1 N4 C21 102.3(4)
O6 Ni1 N4 C21 -81.7(4)
N3 Ni1 N4 C21 -170.3(4)
O3 Ni1 N4 C20 -179.2(3)
O2 Ni1 N4 C20 -85.3(3)
O6 Ni1 N4 C20 90.7(3)
N3 Ni1 N4 C20 2.1(3)
N1 Ni2 O1 C1 16.0(4)
O4 Ni2 O1 C1 -162.0(4)
O2 Ni2 O1 C1 116.3(4)
O5 Ni2 O1 C1 -74.1(4)
N1 Ni2 O2 C14 -37.5(3)
O1 Ni2 O2 C14 -129.0(3)
O4 Ni2 O2 C14 140.0(3)
O5 Ni2 O2 C14 120.2(6)
N2 Ni2 O2 C14 45.6(3)
N1 Ni2 O2 Ni1 -159.14(15)
O1 Ni2 O2 Ni1 109.33(13)
O4 Ni2 O2 Ni1 18.34(12)
O5 Ni2 O2 Ni1 -1.5(7)
N2 Ni2 O2 Ni1 -76.03(13)
O3 Ni1 O2 C14 126.0(3)
N4 Ni1 O2 C14 33.5(3)
O4 Ni1 O2 C14 -142.6(3)
N3 Ni1 O2 C14 -49.0(3)
O3 Ni1 O2 Ni2 -109.31(13)
N4 Ni1 O2 Ni2 158.27(14)
O4 Ni1 O2 Ni2 -17.86(12)
N3 Ni1 O2 Ni2 75.72(13)
N4 Ni1 O3 C27 -8.9(4)
O4 Ni1 O3 C27 172.4(4)
O2 Ni1 O3 C27 -107.8(4)
O6 Ni1 O3 C27 79.3(4)
O1 Ni2 O4 C30 56.3(4)
O2 Ni2 O4 C30 151.3(4)
O5 Ni2 O4 C30 -32.5(4)
N2 Ni2 O4 C30 -120.3(4)
O1 Ni2 O4 Ni1 -113.51(14)
O2 Ni2 O4 Ni1 -18.48(12)
O5 Ni2 O4 Ni1 157.75(14)
N2 Ni2 O4 Ni1 69.91(14)
O3 Ni1 O4 C30 -56.2(4)
O2 Ni1 O4 C30 -149.4(4)
O6 Ni1 O4 C30 34.1(4)
N3 Ni1 O4 C30 122.6(4)
O3 Ni1 O4 Ni2 111.66(14)
O2 Ni1 O4 Ni2 18.42(12)
O6 Ni1 O4 Ni2 -158.05(14)
N3 Ni1 O4 Ni2 -69.51(14)
N1 Ni2 O5 C28 -158.0(4)
O1 Ni2 O5 C28 -67.4(4)
O4 Ni2 O5 C28 24.4(4)
O2 Ni2 O5 C28 44.0(9)
N2 Ni2 O5 C28 118.6(4)
Ni2 O1 C1 C2 166.4(4)
Ni2 O1 C1 C6 -14.3(7)
O1 C1 C2 C3 -179.4(5)
C6 C1 C2 C3 1.3(8)
C1 C2 C3 C4 -2.4(9)
C2 C3 C4 C5 2.1(10)
C3 C4 C5 C6 -0.8(9)
C4 C5 C6 C1 -0.3(9)
C4 C5 C6 C7 177.8(5)
O1 C1 C6 C5 -179.3(5)
C2 C1 C6 C5 0.0(7)
O1 C1 C6 C7 2.8(8)
C2 C1 C6 C7 -177.9(5)
C8 N1 C7 C6 176.6(5)
Ni2 N1 C7 C6 5.3(8)
C5 C6 C7 N1 -176.1(5)
C1 C6 C7 N1 1.9(8)
C7 N1 C8 C9 -141.8(5)
Ni2 N1 C8 C9 30.6(5)
C12 N2 C9 C8 -82.0(5)
C10 N2 C9 C8 165.4(4)
Ni2 N2 C9 C8 41.6(5)
N1 C8 C9 N2 -49.4(6)
C12 N2 C10 C11 34.0(4)
C9 N2 C10 C11 154.1(4)
Ni2 N2 C10 C11 -89.2(4)
C12 N3 C11 C10 -22.8(4)
C19 N3 C11 C10 -143.7(4)
Ni1 N3 C11 C10 100.6(3)
N2 C10 C11 N3 -7.0(5)
C10 N2 C12 N3 -48.6(4)
C9 N2 C12 N3 -166.7(4)
Ni2 N2 C12 N3 75.6(3)
C10 N2 C12 C13 -172.1(4)
C9 N2 C12 C13 69.8(5)
Ni2 N2 C12 C13 -48.0(4)
C19 N3 C12 N2 165.7(3)
C11 N3 C12 N2 44.5(4)
Ni1 N3 C12 N2 -76.4(3)
C19 N3 C12 C13 -69.4(5)
C11 N3 C12 C13 169.4(4)
Ni1 N3 C12 C13 48.6(4)
N2 C12 C13 C18 -125.1(5)
N3 C12 C13 C18 117.9(5)
N2 C12 C13 C14 59.0(6)
N3 C12 C13 C14 -58.0(6)
Ni2 O2 C14 C15 129.6(4)
Ni1 O2 C14 C15 -118.9(4)
Ni2 O2 C14 C13 -52.4(5)
Ni1 O2 C14 C13 59.1(5)
C18 C13 C14 O2 -178.4(4)
C12 C13 C14 O2 -2.6(7)
C18 C13 C14 C15 -0.2(7)
C12 C13 C14 C15 175.5(5)
O2 C14 C15 C16 177.1(5)
C13 C14 C15 C16 -1.1(8)
C14 C15 C16 C17 1.3(11)
C15 C16 C17 C18 -0.2(11)
C16 C17 C18 C13 -1.1(9)
C14 C13 C18 C17 1.3(8)
C12 C13 C18 C17 -174.5(5)
C12 N3 C19 C20 83.1(5)
C11 N3 C19 C20 -161.4(4)
Ni1 N3 C19 C20 -41.3(4)
C21 N4 C20 C19 147.2(4)
Ni1 N4 C20 C19 -25.5(5)
N3 C19 C20 N4 45.7(5)
C20 N4 C21 C22 -178.2(5)
Ni1 N4 C21 C22 -6.2(8)
N4 C21 C22 C23 179.5(5)
N4 C21 C22 C27 0.9(9)
C27 C22 C23 C24 -0.3(10)
C21 C22 C23 C24 -179.0(6)
C22 C23 C24 C25 -0.1(12)
C23 C24 C25 C26 -0.7(11)
C24 C25 C26 C27 1.8(9)
Ni1 O3 C27 C22 6.9(7)
Ni1 O3 C27 C26 -174.2(3)
C23 C22 C27 O3 -179.8(5)
C21 C22 C27 O3 -1.1(8)
C23 C22 C27 C26 1.3(7)
C21 C22 C27 C26 179.9(5)
C25 C26 C27 O3 178.9(5)
C25 C26 C27 C22 -2.1(7)
Ni2 O5 C28 C29 -11.4(7)
O5 C28 C29 C34 175.3(5)
O5 C28 C29 C30 -5.9(8)
Ni2 O4 C30 C31 -154.8(4)
Ni1 O4 C30 C31 10.4(7)
Ni2 O4 C30 C29 27.1(6)
Ni1 O4 C30 C29 -167.7(3)
C34 C29 C30 O4 176.7(4)
C28 C29 C30 O4 -2.1(7)
C34 C29 C30 C31 -1.4(7)
C28 C29 C30 C31 179.7(5)
O4 C30 C31 C32 -176.8(5)
C29 C30 C31 C32 1.4(7)
C30 C31 C32 C33 -0.7(9)
C31 C32 C33 C34 0.1(8)
C32 C33 C34 C29 -0.1(8)
C30 C29 C34 C33 0.8(8)
C28 C29 C34 C33 179.7(5)
